data_1539451
loop_
_publ_author_name
'Vannerberg, N.G.'

_publ_section_title
;
 On the system Ba O2 - H2 O - H2 O2 1. Investigation of the existing
 phases and their preparation 2. The structure of Ba O2 H2 O2
;
_journal_name_full 'Arkiv foer Kemi'
_journal_page_first 147
_journal_page_last 160
_journal_volume 14
_journal_year 1959
_chemical_formula_sum 'Ba H2 O4'
_chemical_name_systematic 'Ba O2 H2 O2'
_space_group_IT_number 14
_symmetry_space_group_name_Hall '-P 2ybc'
_symmetry_space_group_name_H-M 'P 1 21/c 1'
_cell_angle_alpha 90
_cell_angle_beta 98.58
_cell_angle_gamma 90
_cell_formula_units_Z 4
_cell_length_a 4.132
_cell_length_b 9.464
_cell_length_c 8.308
_cell_volume 321.250
_citation_journal_id_ASTM ARKEAD
_cod_data_source_file Vannerberg_ARKEAD_1959_268.cif
_cod_data_source_block H2Ba1O4
_cod_original_cell_volume 321.2504
_cod_original_formula_sum 'H2 Ba1 O4'
_cod_database_code 1539451

loop_
_symmetry_equiv_pos_as_xyz
x,y,z
-x,y+1/2,-z+1/2
-x,-y,-z
x,-y-1/2,z-1/2

loop_
_atom_site_label
_atom_site_type_symbol
_atom_site_fract_x
_atom_site_fract_y
_atom_site_fract_z
_atom_site_occupancy
_atom_site_U_iso_or_equiv
O3 O-1 0.133 0.69 0.07 1 0.0
O1 O-1 0.663 0.013 0.131 1 0.0
O2 O-1 0.125 0.807 0.19 1 0.0
Ba1 Ba+2 0.139 0.196 0.125 1 0.0
O4 O-1 0.3 0.475 0.18 1 0.0
